data_7019428
loop_
_publ_author_name
'Senchyk, Ganna A.'
'Lysenko, Andrey B.'
'Boldog, Ishtvan'
'Rusanov, Eduard B.'
'Chernega, Alexander N.'
'Krautscheid, Harald'
'Domasevitch, Konstantin V.'

_publ_section_title
;
 1,2,4-Triazole functionalized adamantanes: a new library of polydentate
 tectons for designing structures of coordination polymers.
;
_journal_issue 28
_journal_name_full 'Dalton transactions (Cambridge, England : 2003)'
_journal_page_first 8675
_journal_page_last 8689
_journal_paper_doi 10.1039/c2dt30362k
_journal_volume 41
_journal_year 2012
_chemical_formula_moiety '(C18 H20 Ag N12), (N O3), 3.5(H2 O)'
_chemical_formula_sum 'C18 H27 Ag N13 O6.5'
_chemical_formula_weight 637.40
_chemical_name_systematic
;
[1,3,5,7-tetrakis(1,2,4-triazol-4-yl)adamantane]silver(I)
Nitrate, Solvate with 3.5 Water
;
_space_group_IT_number 60
_space_group_name_Hall '-P 2n 2ab'
_symmetry_cell_setting orthorhombic
_symmetry_Int_Tables_number 60
_symmetry_space_group_name_Hall '-P 2n 2ab'
_symmetry_space_group_name_H-M 'P b c n'
_atom_sites_solution_hydrogens geom
_atom_sites_solution_primary direct
_atom_sites_solution_secondary difmap
_audit_creation_method SHELXL-97
_cell_angle_alpha 90.00
_cell_angle_beta 90.00
_cell_angle_gamma 90.00
_cell_formula_units_Z 8
_cell_length_a 11.9308(12)
_cell_length_b 18.9239(12)
_cell_length_c 22.4189(15)
_cell_measurement_reflns_used 24142
_cell_measurement_temperature 296(2)
_cell_measurement_theta_max 26.02
_cell_measurement_theta_min 3.29
_cell_volume 5061.7(7)
_computing_cell_refinement 'SAINT-NT (Bruker, 1999)'
_computing_data_collection 'SMART-NT (Bruker, 1998)'
_computing_data_reduction 'SAINT-NT (Bruker, 1999)'
_computing_molecular_graphics 'Diamond 2.1e (Brandenburg, 1999)'
_computing_publication_material 'WinGX 1.70.01 (Farrugia, 1999)'
_computing_structure_refinement 'SHELXL-97 (Sheldrick, 2008)'
_computing_structure_solution 'SHELXS-97 (Sheldrick, 2008)'
_diffrn_ambient_temperature 296(2)
_diffrn_measured_fraction_theta_full 0.968
_diffrn_measured_fraction_theta_max 0.968
_diffrn_measurement_device_type 'Bruker APEXII area-detector diffractometer'
_diffrn_measurement_method '\w scans'
_diffrn_radiation_monochromator graphite
_diffrn_radiation_source 'fine-focus sealed tube'
_diffrn_radiation_type MoK\a
_diffrn_radiation_wavelength 0.71073
_diffrn_reflns_av_R_equivalents 0.0559
_diffrn_reflns_av_sigmaI/netI 0.0738
_diffrn_reflns_limit_h_max 14
_diffrn_reflns_limit_h_min -14
_diffrn_reflns_limit_k_max 22
_diffrn_reflns_limit_k_min -18
_diffrn_reflns_limit_l_max 27
_diffrn_reflns_limit_l_min -27
_diffrn_reflns_number 24142
_diffrn_reflns_theta_full 26.02
_diffrn_reflns_theta_max 26.02
_diffrn_reflns_theta_min 3.29
_diffrn_standards_decay_% 0
_exptl_absorpt_coefficient_mu 0.861
_exptl_absorpt_correction_T_max 0.9188
_exptl_absorpt_correction_T_min 0.8889
_exptl_absorpt_correction_type empirical
_exptl_absorpt_process_details 'SADABS (Sheldrick, 1996)'
_exptl_crystal_colour colorless
_exptl_crystal_density_diffrn 1.673
_exptl_crystal_density_method 'not measured'
_exptl_crystal_description prism
_exptl_crystal_F_000 2600
_exptl_crystal_size_max 0.14
_exptl_crystal_size_mid 0.11
_exptl_crystal_size_min 0.10
_refine_diff_density_max 0.763
_refine_diff_density_min -0.792
_refine_diff_density_rms 0.108
_refine_ls_extinction_method none
_refine_ls_goodness_of_fit_ref 1.031
_refine_ls_hydrogen_treatment constr
_refine_ls_matrix_type full
_refine_ls_number_parameters 354
_refine_ls_number_reflns 4831
_refine_ls_number_restraints 14
_refine_ls_restrained_S_all 1.037
_refine_ls_R_factor_all 0.1094
_refine_ls_R_factor_gt 0.0541
_refine_ls_shift/su_max 0.002
_refine_ls_shift/su_mean 0.000
_refine_ls_structure_factor_coef Fsqd
_refine_ls_weighting_details 'calc w=1/[\s^2^(Fo^2^)+(0.0772P)^2^+0.0000P] where P=(Fo^2^+2Fc^2^)/3'
_refine_ls_weighting_scheme calc
_refine_ls_wR_factor_gt 0.1325
_refine_ls_wR_factor_ref 0.1534
_reflns_number_gt 2835
_reflns_number_total 4831
_reflns_threshold_expression >2sigma(I)
_cod_data_source_file c2dt30362k.txt
_cod_data_source_block (11)
_cod_depositor_comments
;
The following automatic conversions were performed:

data name '_iucr_refine_instruction_details' was replaced with
'_iucr_refine_instructions_details' as specified in the replacement
file 'data/replacement-values/replacement_tags.lst'.

Automatic conversion script
Id: cif_correct_tags 9268 2022-04-12 08:56:07Z antanas 
;
_cod_original_formula_sum 'C18 H27 Ag N13 O6.50'
_cod_database_code 7019428

loop_
_symmetry_equiv_pos_as_xyz
'x, y, z'
'-x+1/2, -y+1/2, z+1/2'
'-x, y, -z+1/2'
'x+1/2, -y+1/2, -z'
'-x, -y, -z'
'x-1/2, y-1/2, -z-1/2'
'x, -y, z-1/2'
'-x-1/2, y-1/2, z'

loop_
_atom_site_label
_atom_site_type_symbol
_atom_site_fract_x
_atom_site_fract_y
_atom_site_fract_z
_atom_site_U_iso_or_equiv
_atom_site_adp_type
_atom_site_occupancy
_atom_site_symmetry_multiplicity
_atom_site_calc_flag
_atom_site_refinement_flags
_atom_site_disorder_assembly
_atom_site_disorder_group
Ag1 Ag 0.27978(4) 0.19757(2) 0.698250(18) 0.03903(19) Uani 1 1 d . . .
N1 N 0.3934(4) 0.2914(2) 0.6784(2) 0.0440(13) Uani 1 1 d . . .
N2 N 0.3694(5) 0.3601(3) 0.6834(3) 0.0737(19) Uani 1 1 d . . .
N3 N 0.5429(4) 0.3507(2) 0.65378(18) 0.0299(10) Uani 1 1 d . . .
N4 N 1.0148(4) 0.1746(2) 0.6681(3) 0.0587(15) Uani 1 1 d . . .
N5 N 1.0917(4) 0.2267(3) 0.6830(2) 0.0437(12) Uani 1 1 d . . .
N6 N 0.9374(3) 0.2791(2) 0.65630(18) 0.0283(10) Uani 1 1 d . . .
N7 N 0.9088(7) 0.6335(3) 0.6871(3) 0.099(3) Uani 1 1 d . . .
N8 N 0.8224(4) 0.6264(2) 0.7243(2) 0.0389(12) Uani 1 1 d . . .
N9 N 0.8325(4) 0.5305(2) 0.67067(19) 0.0317(10) Uani 1 1 d . . .
N10 N 0.7895(4) 0.3730(3) 0.3887(2) 0.0490(13) Uani 1 1 d . . .
N11 N 0.8180(5) 0.4433(3) 0.3926(2) 0.0523(14) Uani 1 1 d . . .
N12 N 0.7887(4) 0.4025(2) 0.48274(17) 0.0330(11) Uani 1 1 d . . .
C1 C 0.4975(5) 0.2865(3) 0.6624(3) 0.0532(18) Uani 1 1 d . . .
H1 H 0.5358 0.2441 0.6574 0.064 Uiso 1 1 calc R . .
C2 C 0.4594(6) 0.3931(3) 0.6689(4) 0.096(3) Uani 1 1 d . . .
H2 H 0.4653 0.4421 0.6691 0.116 Uiso 1 1 calc R . .
C3 C 0.9253(6) 0.2085(3) 0.6523(3) 0.0588(19) Uani 1 1 d . . .
H3 H 0.8599 0.1865 0.6395 0.071 Uiso 1 1 calc R . .
C4 C 1.0438(5) 0.2864(3) 0.6744(3) 0.0406(14) Uani 1 1 d . . .
H4 H 1.0788 0.3298 0.6801 0.049 Uiso 1 1 calc R . .
C5 C 0.9137(7) 0.5760(4) 0.6564(4) 0.108(4) Uani 1 1 d . . .
H5 H 0.9678 0.5672 0.6275 0.129 Uiso 1 1 calc R . .
C6 C 0.7773(5) 0.5658(3) 0.7134(3) 0.0473(17) Uani 1 1 d . . .
H6 H 0.7141 0.5487 0.7329 0.057 Uiso 1 1 calc R . .
C7 C 0.7731(5) 0.3504(3) 0.4430(2) 0.0488(16) Uani 1 1 d . . .
H7 H 0.7532 0.3043 0.4528 0.059 Uiso 1 1 calc R . .
C8 C 0.8179(5) 0.4592(3) 0.4495(3) 0.0463(16) Uani 1 1 d . . .
H8 H 0.8355 0.5035 0.4649 0.056 Uiso 1 1 calc R . .
C9 C 0.6572(4) 0.3698(2) 0.6346(2) 0.0240(11) Uani 1 1 d . . .
C10 C 0.7390(4) 0.3128(2) 0.6564(2) 0.0276(12) Uani 1 1 d . . .
H10A H 0.7355 0.3089 0.6995 0.033 Uiso 1 1 calc R . .
H10B H 0.7193 0.2674 0.6393 0.033 Uiso 1 1 calc R . .
C11 C 0.8564(4) 0.3339(3) 0.6371(2) 0.0268(12) Uani 1 1 d . . .
C12 C 0.8885(4) 0.4057(2) 0.6654(2) 0.0285(12) Uani 1 1 d . . .
H12A H 0.8864 0.4021 0.7085 0.034 Uiso 1 1 calc R . .
H12B H 0.9640 0.4187 0.6536 0.034 Uiso 1 1 calc R . .
C13 C 0.8066(4) 0.4609(3) 0.6445(2) 0.0266(12) Uani 1 1 d . . .
C14 C 0.6870(4) 0.4412(3) 0.6630(2) 0.0278(12) Uani 1 1 d . . .
H14A H 0.6349 0.4772 0.6497 0.033 Uiso 1 1 calc R . .
H14B H 0.6821 0.4378 0.7061 0.033 Uiso 1 1 calc R . .
C15 C 0.6623(4) 0.3758(3) 0.5664(2) 0.0283(12) Uani 1 1 d . . .
H15A H 0.6427 0.3309 0.5483 0.034 Uiso 1 1 calc R . .
H15B H 0.6096 0.4112 0.5526 0.034 Uiso 1 1 calc R . .
C16 C 0.7817(4) 0.3967(3) 0.5487(2) 0.0268(12) Uani 1 1 d . . .
C17 C 0.8629(4) 0.3396(3) 0.5683(2) 0.0282(12) Uani 1 1 d . . .
H17A H 0.9385 0.3517 0.5561 0.034 Uiso 1 1 calc R . .
H17B H 0.8430 0.2948 0.5502 0.034 Uiso 1 1 calc R . .
C18 C 0.8122(4) 0.4675(3) 0.5764(2) 0.0296(12) Uani 1 1 d . . .
H18A H 0.7603 0.5036 0.5629 0.036 Uiso 1 1 calc R . .
H18B H 0.8872 0.4812 0.5643 0.036 Uiso 1 1 calc R . .
O4 O 0.1660(4) 0.4385(2) 0.68867(17) 0.0541(12) Uani 1 1 d . . .
H1W H 0.2255 0.4144 0.6841 0.081 Uiso 1 1 d R . .
H2W H 0.1685 0.4738 0.6653 0.081 Uiso 1 1 d R . .
O5 O 1.0000 0.0495(3) 0.7500 0.071(2) Uani 1 2 d S . .
H3W H 1.0181 0.0757 0.7208 0.107 Uiso 1 1 d R . .
O6 O 1.0251(5) 0.0422(3) 0.5874(3) 0.113(2) Uani 1 1 d . . .
H4W H 1.0640 0.0685 0.6101 0.170 Uiso 1 1 d R . .
H5W H 1.0196 0.0620 0.5535 0.170 Uiso 1 1 d R . .
O7 O 0.8928(5) 0.0665(4) 0.4907(4) 0.162(3) Uani 1 1 d . . .
H6W H 0.8774 0.0332 0.4665 0.243 Uiso 1 1 d R . .
H7W H 0.8422 0.0979 0.4879 0.243 Uiso 1 1 d R . .
N13 N 0.8655(9) 0.6645(5) 0.5256(3) 0.088(5) Uani 0.60 1 d PD A -1
O1 O 0.9035(8) 0.6093(4) 0.5053(4) 0.077(3) Uiso 0.60 1 d PD A -1
O2 O 0.7667(9) 0.6733(7) 0.5398(7) 0.141(5) Uiso 0.60 1 d PD A -1
O3 O 0.9335(10) 0.7145(6) 0.5328(6) 0.163(5) Uiso 0.60 1 d PD A -1
N13A N 0.8310(12) 0.6720(7) 0.4919(5) 0.104(9) Uani 0.40 1 d PD B -2
O1A O 0.8655(12) 0.6117(6) 0.4826(6) 0.076(4) Uiso 0.40 1 d PD B -2
O2A O 0.7303(12) 0.6825(10) 0.5041(12) 0.173(10) Uiso 0.40 1 d PD B -2
O3A O 0.8967(14) 0.7234(7) 0.4891(8) 0.133(6) Uiso 0.40 1 d PD B -2

loop_
_atom_site_aniso_label
_atom_site_aniso_U_11
_atom_site_aniso_U_22
_atom_site_aniso_U_33
_atom_site_aniso_U_23
_atom_site_aniso_U_13
_atom_site_aniso_U_12
Ag1 0.0406(3) 0.0347(3) 0.0417(3) 0.0062(2) -0.0029(2) -0.0062(2)
N1 0.033(3) 0.032(3) 0.067(3) 0.008(2) 0.009(3) -0.008(2)
N2 0.044(4) 0.032(3) 0.145(6) -0.011(3) 0.039(4) 0.003(3)
N3 0.025(3) 0.023(2) 0.042(2) -0.002(2) 0.007(2) 0.001(2)
N4 0.035(3) 0.030(3) 0.111(5) 0.004(3) -0.018(3) 0.003(3)
N5 0.032(3) 0.036(3) 0.063(3) 0.002(2) -0.009(2) 0.000(2)
N6 0.025(3) 0.018(2) 0.042(2) 0.0021(19) -0.005(2) 0.0016(19)
N7 0.127(6) 0.054(4) 0.116(5) -0.045(4) 0.077(5) -0.054(4)
N8 0.042(3) 0.026(3) 0.048(3) -0.010(2) 0.011(3) -0.002(2)
N9 0.034(3) 0.020(2) 0.041(2) -0.010(2) 0.012(2) -0.001(2)
N10 0.062(4) 0.044(3) 0.040(3) -0.004(2) 0.008(3) -0.007(3)
N11 0.068(4) 0.047(4) 0.041(3) 0.009(2) 0.008(3) -0.005(3)
N12 0.038(3) 0.033(3) 0.028(2) 0.003(2) 0.004(2) -0.002(2)
C1 0.026(4) 0.036(4) 0.098(5) 0.002(3) 0.010(4) -0.001(3)
C2 0.041(4) 0.022(4) 0.226(10) -0.003(5) 0.048(6) -0.005(3)
C3 0.046(4) 0.032(4) 0.099(5) 0.001(4) -0.011(4) -0.001(3)
C4 0.033(4) 0.023(3) 0.065(4) 0.004(3) -0.010(3) -0.001(3)
C5 0.122(8) 0.063(5) 0.138(8) -0.059(5) 0.098(7) -0.061(5)
C6 0.056(4) 0.042(4) 0.044(3) -0.014(3) 0.019(3) -0.014(3)
C7 0.074(5) 0.037(4) 0.036(3) 0.000(3) 0.003(3) -0.010(3)
C8 0.057(4) 0.035(4) 0.047(4) 0.007(3) 0.010(3) -0.003(3)
C9 0.015(3) 0.018(3) 0.038(3) 0.002(2) 0.007(2) -0.004(2)
C10 0.030(3) 0.018(3) 0.035(3) 0.001(2) 0.006(2) -0.001(2)
C11 0.026(3) 0.024(3) 0.030(3) 0.004(2) -0.002(2) 0.005(2)
C12 0.029(3) 0.024(3) 0.032(3) -0.001(2) 0.005(2) -0.004(2)
C13 0.030(3) 0.020(3) 0.030(3) -0.003(2) 0.004(2) 0.001(2)
C14 0.023(3) 0.026(3) 0.034(3) -0.002(2) 0.005(2) 0.000(2)
C15 0.023(3) 0.028(3) 0.033(3) -0.003(2) -0.003(2) 0.001(2)
C16 0.027(3) 0.027(3) 0.026(2) -0.001(2) 0.000(2) -0.007(2)
C17 0.031(3) 0.022(3) 0.031(3) 0.000(2) 0.001(2) 0.002(2)
C18 0.027(3) 0.026(3) 0.036(3) -0.002(2) 0.010(2) -0.004(2)
O4 0.049(3) 0.051(3) 0.062(3) 0.012(2) 0.011(2) 0.002(2)
O5 0.078(5) 0.045(4) 0.091(5) 0.000 -0.025(4) 0.000
O6 0.125(5) 0.088(4) 0.127(5) -0.016(4) 0.020(4) -0.026(4)
O7 0.089(5) 0.178(7) 0.219(8) -0.023(6) 0.021(6) -0.019(5)
N13 0.060(8) 0.062(9) 0.144(13) 0.014(8) 0.037(9) 0.018(6)
N13A 0.107(19) 0.052(13) 0.15(2) 0.032(13) 0.066(17) -0.017(13)

loop_
_atom_type_symbol
_atom_type_description
_atom_type_scat_dispersion_real
_atom_type_scat_dispersion_imag
_atom_type_scat_source
C C 0.0033 0.0016 'International Tables Vol C Tables 4.2.6.8 and 6.1.1.4'
H H 0.0000 0.0000 'International Tables Vol C Tables 4.2.6.8 and 6.1.1.4'
N N 0.0061 0.0033 'International Tables Vol C Tables 4.2.6.8 and 6.1.1.4'
O O 0.0106 0.0060 'International Tables Vol C Tables 4.2.6.8 and 6.1.1.4'
Ag Ag -0.8971 1.1015 'International Tables Vol C Tables 4.2.6.8 and 6.1.1.4'

loop_
_geom_angle_atom_site_label_1
_geom_angle_atom_site_label_2
_geom_angle_atom_site_label_3
_geom_angle
_geom_angle_site_symmetry_1
_geom_angle_site_symmetry_3
N8 Ag1 N1 118.81(18) 6_557 .
N8 Ag1 N5 118.04(18) 6_557 1_455
N1 Ag1 N5 111.04(17) . 1_455
N8 Ag1 N10 106.61(18) 6_557 4_456
N1 Ag1 N10 104.50(18) . 4_456
N5 Ag1 N10 93.43(17) 1_455 4_456
C1 N1 N2 107.3(5) . .
C1 N1 Ag1 124.7(4) . .
N2 N1 Ag1 128.0(4) . .
C2 N2 N1 105.9(5) . .
C2 N3 C1 101.9(5) . .
C2 N3 C9 128.5(4) . .
C1 N3 C9 129.5(4) . .
C3 N4 N5 105.1(5) . .
C4 N5 N4 107.2(5) . .
C4 N5 Ag1 131.2(4) . 1_655
N4 N5 Ag1 120.2(3) . 1_655
C4 N6 C3 103.0(5) . .
C4 N6 C11 129.3(4) . .
C3 N6 C11 127.2(5) . .
C5 N7 N8 106.5(5) . .
C6 N8 N7 107.1(5) . .
C6 N8 Ag1 125.7(4) . 6_667
N7 N8 Ag1 126.6(4) . 6_667
C5 N9 C6 101.8(5) . .
C5 N9 C13 129.3(5) . .
C6 N9 C13 128.8(5) . .
C7 N10 N11 107.2(5) . .
C7 N10 Ag1 125.1(4) . 4_556
N11 N10 Ag1 127.6(4) . 4_556
C8 N11 N10 106.4(5) . .
C7 N12 C8 104.6(5) . .
C7 N12 C16 126.8(4) . .
C8 N12 C16 128.5(5) . .
N1 C1 N3 111.2(5) . .
N1 C1 H1 124.4 . .
N3 C1 H1 124.4 . .
N2 C2 N3 113.6(5) . .
N2 C2 H2 123.2 . .
N3 C2 H2 123.2 . .
N4 C3 N6 112.6(6) . .
N4 C3 H3 123.7 . .
N6 C3 H3 123.7 . .
N5 C4 N6 112.2(5) . .
N5 C4 H4 123.9 . .
N6 C4 H4 123.9 . .
N7 C5 N9 112.6(6) . .
N7 C5 H5 123.7 . .
N9 C5 H5 123.7 . .
N8 C6 N9 112.0(5) . .
N8 C6 H6 124.0 . .
N9 C6 H6 124.0 . .
N10 C7 N12 110.9(5) . .
N10 C7 H7 124.5 . .
N12 C7 H7 124.5 . .
N11 C8 N12 110.8(5) . .
N11 C8 H8 124.6 . .
N12 C8 H8 124.6 . .
N3 C9 C15 110.2(4) . .
N3 C9 C14 108.0(4) . .
C15 C9 C14 109.9(4) . .
N3 C9 C10 108.8(4) . .
C15 C9 C10 110.1(4) . .
C14 C9 C10 109.8(4) . .
C11 C10 C9 108.1(4) . .
C11 C10 H10A 110.1 . .
C9 C10 H10A 110.1 . .
C11 C10 H10B 110.1 . .
C9 C10 H10B 110.1 . .
H10A C10 H10B 108.4 . .
N6 C11 C10 109.6(4) . .
N6 C11 C12 109.5(4) . .
C10 C11 C12 110.0(4) . .
N6 C11 C17 107.8(4) . .
C10 C11 C17 110.4(4) . .
C12 C11 C17 109.6(4) . .
C13 C12 C11 108.8(4) . .
C13 C12 H12A 109.9 . .
C11 C12 H12A 109.9 . .
C13 C12 H12B 109.9 . .
C11 C12 H12B 109.9 . .
H12A C12 H12B 108.3 . .
N9 C13 C12 111.1(4) . .
N9 C13 C14 107.8(4) . .
C12 C13 C14 110.6(4) . .
N9 C13 C18 108.3(4) . .
C12 C13 C18 109.7(4) . .
C14 C13 C18 109.3(4) . .
C13 C14 C9 108.5(4) . .
C13 C14 H14A 110.0 . .
C9 C14 H14A 110.0 . .
C13 C14 H14B 110.0 . .
C9 C14 H14B 110.0 . .
H14A C14 H14B 108.4 . .
C16 C15 C9 108.4(4) . .
C16 C15 H15A 110.0 . .
C9 C15 H15A 110.0 . .
C16 C15 H15B 110.0 . .
C9 C15 H15B 110.0 . .
H15A C15 H15B 108.4 . .
N12 C16 C17 107.8(4) . .
N12 C16 C18 109.1(4) . .
C17 C16 C18 110.9(4) . .
N12 C16 C15 109.3(4) . .
C17 C16 C15 109.6(4) . .
C18 C16 C15 110.1(4) . .
C16 C17 C11 107.9(4) . .
C16 C17 H17A 110.1 . .
C11 C17 H17A 110.1 . .
C16 C17 H17B 110.1 . .
C11 C17 H17B 110.1 . .
H17A C17 H17B 108.4 . .
C16 C18 C13 108.9(4) . .
C16 C18 H18A 109.9 . .
C13 C18 H18A 109.9 . .
C16 C18 H18B 109.9 . .
C13 C18 H18B 109.9 . .
H18A C18 H18B 108.3 . .
H1W O4 H2W 108.5 . .
H4W O6 H5W 108.5 . .
H6W O7 H7W 108.5 . .
O1 N13 O2 124.4(9) . .
O1 N13 O3 116.7(8) . .
O2 N13 O3 118.8(9) . .
O1A N13A O2A 120.5(9) . .
O1A N13A O3A 120.2(9) . .
O2A N13A O3A 119.3(9) . .

loop_
_geom_bond_atom_site_label_1
_geom_bond_atom_site_label_2
_geom_bond_distance
_geom_bond_site_symmetry_2
Ag1 N8 2.256(4) 6_557
Ag1 N1 2.277(4) .
Ag1 N5 2.335(5) 1_455
Ag1 N10 2.366(5) 4_456
N1 C1 1.297(7) .
N1 N2 1.335(6) .
N2 C2 1.283(8) .
N3 C2 1.323(7) .
N3 C1 1.344(7) .
N3 C9 1.475(6) .
N4 C3 1.295(8) .
N4 N5 1.387(7) .
N5 C4 1.282(7) .
N5 Ag1 2.335(5) 1_655
N6 C4 1.339(7) .
N6 C3 1.348(7) .
N6 C11 1.481(6) .
N7 C5 1.288(8) .
N7 N8 1.334(7) .
N8 C6 1.289(7) .
N8 Ag1 2.256(4) 6_667
N9 C5 1.336(8) .
N9 C6 1.341(7) .
N9 C13 1.474(6) .
N10 C7 1.306(7) .
N10 N11 1.376(7) .
N10 Ag1 2.366(5) 4_556
N11 C8 1.311(7) .
N12 C7 1.341(7) .
N12 C8 1.353(7) .
N12 C16 1.484(6) .
C1 H1 0.9300 .
C2 H2 0.9300 .
C3 H3 0.9300 .
C4 H4 0.9300 .
C5 H5 0.9300 .
C6 H6 0.9300 .
C7 H7 0.9300 .
C8 H8 0.9300 .
C9 C15 1.533(6) .
C9 C14 1.535(6) .
C9 C10 1.536(7) .
C10 C11 1.520(7) .
C10 H10A 0.9700 .
C10 H10B 0.9700 .
C11 C12 1.547(7) .
C11 C17 1.548(6) .
C12 C13 1.506(7) .
C12 H12A 0.9700 .
C12 H12B 0.9700 .
C13 C14 1.532(7) .
C13 C18 1.535(7) .
C14 H14A 0.9700 .
C14 H14B 0.9700 .
C15 C16 1.530(7) .
C15 H15A 0.9700 .
C15 H15B 0.9700 .
C16 C17 1.517(7) .
C16 C18 1.522(7) .
C17 H17A 0.9700 .
C17 H17B 0.9700 .
C18 H18A 0.9700 .
C18 H18B 0.9700 .
O4 H1W 0.8500 .
O4 H2W 0.8500 .
O5 H3W 0.8500 .
O6 H4W 0.8500 .
O6 H5W 0.8500 .
O7 H6W 0.8500 .
O7 H7W 0.8500 .
N13 O1 1.227(8) .
N13 O2 1.231(8) .
N13 O3 1.257(8) .
N13A O1A 1.230(8) .
N13A O2A 1.248(9) .
N13A O3A 1.251(8) .

loop_
_geom_torsion_atom_site_label_1
_geom_torsion_atom_site_label_2
_geom_torsion_atom_site_label_3
_geom_torsion_atom_site_label_4
_geom_torsion
_geom_torsion_site_symmetry_1
_geom_torsion_site_symmetry_4
N8 Ag1 N1 C1 63.8(6) 6_557 .
N5 Ag1 N1 C1 -154.4(5) 1_455 .
N10 Ag1 N1 C1 -54.8(6) 4_456 .
N8 Ag1 N1 N2 -112.9(5) 6_557 .
N5 Ag1 N1 N2 28.9(6) 1_455 .
N10 Ag1 N1 N2 128.5(5) 4_456 .
C1 N1 N2 C2 1.2(9) . .
Ag1 N1 N2 C2 178.4(6) . .
C3 N4 N5 C4 -0.8(7) . .
C3 N4 N5 Ag1 -168.7(4) . 1_655
C5 N7 N8 C6 -1.6(9) . .
C5 N7 N8 Ag1 169.1(6) . 6_667
C7 N10 N11 C8 0.4(7) . .
Ag1 N10 N11 C8 -176.8(4) 4_556 .
N2 N1 C1 N3 -2.8(8) . .
Ag1 N1 C1 N3 180.0(4) . .
C2 N3 C1 N1 3.0(8) . .
C9 N3 C1 N1 -178.9(5) . .
N1 N2 C2 N3 0.7(11) . .
C1 N3 C2 N2 -2.3(10) . .
C9 N3 C2 N2 179.7(6) . .
N5 N4 C3 N6 -0.6(8) . .
C4 N6 C3 N4 1.7(8) . .
C11 N6 C3 N4 174.3(5) . .
N4 N5 C4 N6 1.9(7) . .
Ag1 N5 C4 N6 168.1(4) 1_655 .
C3 N6 C4 N5 -2.2(7) . .
C11 N6 C4 N5 -174.6(5) . .
N8 N7 C5 N9 1.1(11) . .
C6 N9 C5 N7 -0.1(10) . .
C13 N9 C5 N7 177.3(7) . .
N7 N8 C6 N9 1.6(8) . .
Ag1 N8 C6 N9 -169.2(4) 6_667 .
C5 N9 C6 N8 -0.9(8) . .
C13 N9 C6 N8 -178.4(5) . .
N11 N10 C7 N12 0.3(7) . .
Ag1 N10 C7 N12 177.6(4) 4_556 .
C8 N12 C7 N10 -0.9(7) . .
C16 N12 C7 N10 -177.7(5) . .
N10 N11 C8 N12 -1.0(7) . .
C7 N12 C8 N11 1.2(7) . .
C16 N12 C8 N11 177.9(5) . .
C2 N3 C9 C15 -92.0(8) . .
C1 N3 C9 C15 90.4(6) . .
C2 N3 C9 C14 28.0(8) . .
C1 N3 C9 C14 -149.5(6) . .
C2 N3 C9 C10 147.1(7) . .
C1 N3 C9 C10 -30.5(7) . .
N3 C9 C10 C11 -179.1(4) . .
C15 C9 C10 C11 60.0(5) . .
C14 C9 C10 C11 -61.2(5) . .
C4 N6 C11 C10 -145.6(5) . .
C3 N6 C11 C10 43.7(7) . .
C4 N6 C11 C12 -24.9(7) . .
C3 N6 C11 C12 164.4(5) . .
C4 N6 C11 C17 94.2(6) . .
C3 N6 C11 C17 -76.5(7) . .
C9 C10 C11 N6 -178.7(4) . .
C9 C10 C11 C12 60.8(5) . .
C9 C10 C11 C17 -60.2(5) . .
N6 C11 C12 C13 179.0(4) . .
C10 C11 C12 C13 -60.5(5) . .
C17 C11 C12 C13 61.0(5) . .
C5 N9 C13 C12 75.8(9) . .
C6 N9 C13 C12 -107.4(6) . .
C5 N9 C13 C14 -162.9(7) . .
C6 N9 C13 C14 13.9(7) . .
C5 N9 C13 C18 -44.8(9) . .
C6 N9 C13 C18 132.0(6) . .
C11 C12 C13 N9 179.4(4) . .
C11 C12 C13 C14 59.7(5) . .
C11 C12 C13 C18 -60.9(5) . .
N9 C13 C14 C9 178.3(4) . .
C12 C13 C14 C9 -60.1(5) . .
C18 C13 C14 C9 60.8(5) . .
N3 C9 C14 C13 178.8(4) . .
C15 C9 C14 C13 -60.9(5) . .
C10 C9 C14 C13 60.3(5) . .
N3 C9 C15 C16 179.2(4) . .
C14 C9 C15 C16 60.3(5) . .
C10 C9 C15 C16 -60.8(5) . .
C7 N12 C16 C17 56.2(7) . .
C8 N12 C16 C17 -119.9(6) . .
C7 N12 C16 C18 176.7(5) . .
C8 N12 C16 C18 0.6(7) . .
C7 N12 C16 C15 -62.8(7) . .
C8 N12 C16 C15 121.1(6) . .
C9 C15 C16 N12 179.8(4) . .
C9 C15 C16 C17 61.9(5) . .
C9 C15 C16 C18 -60.4(5) . .
N12 C16 C17 C11 179.5(4) . .
C18 C16 C17 C11 60.2(5) . .
C15 C16 C17 C11 -61.6(5) . .
N6 C11 C17 C16 -178.9(4) . .
C10 C11 C17 C16 61.5(5) . .
C12 C11 C17 C16 -59.8(5) . .
N12 C16 C18 C13 -179.1(4) . .
C17 C16 C18 C13 -60.5(5) . .
C15 C16 C18 C13 60.9(5) . .
N9 C13 C18 C16 -178.1(4) . .
C12 C13 C18 C16 60.5(5) . .
C14 C13 C18 C16 -60.9(5) . .
